data_4517173
loop_
_publ_author_name
'Korvorapun, Korkit'
'Kuniyil, Rositha'
'Ackermann, Lutz'

_publ_section_title
;
 Late-Stage Diversification by Selectivity Switch in meta-C--H Activation:
 Evidence for Singlet Stabilization
;
_journal_name_full 'ACS Catalysis'
_journal_page_first 435
_journal_paper_doi 10.1021/acscatal.9b04592
_journal_year 2019
_chemical_absolute_configuration ad
_chemical_formula_moiety 'C33 H29 N2 O2 P Ru'
_chemical_formula_sum 'C33 H29 N2 O2 P Ru'
_chemical_formula_weight 617.62
_space_group_crystal_system orthorhombic
_space_group_IT_number 33
_space_group_name_Hall 'P 2c -2n'
_space_group_name_H-M_alt 'P n a 21'
_atom_sites_solution_hydrogens geom
_atom_sites_solution_primary dual
_audit_creation_date 2019-04-03
_audit_creation_method
;
Olex2 1.2
(compiled 2018.05.29 svn.r3508 for OlexSys, GUI svn.r5506)
;
_cell_angle_alpha 90
_cell_angle_beta 90
_cell_angle_gamma 90
_cell_formula_units_Z 4
_cell_length_a 16.2264(8)
_cell_length_b 9.3716(4)
_cell_length_c 17.7053(10)
_cell_measurement_reflns_used 9501
_cell_measurement_temperature 100.1
_cell_measurement_theta_max 31.517
_cell_measurement_theta_min 2.510
_cell_volume 2692.4(2)
_computing_cell_refinement 'SAINT V8.38A (?, 2016)'
_computing_data_reduction 'SAINT V8.38A (?, 2016)'
_computing_molecular_graphics 'Olex2 (Dolomanov et al., 2009)'
_computing_publication_material 'Olex2 (Dolomanov et al., 2009)'
_computing_structure_refinement 'XL (Sheldrick, 2008)'
_computing_structure_solution 'XT (Sheldrick, 2015)'
_diffrn_ambient_temperature 100.1
_diffrn_measured_fraction_theta_full 0.999
_diffrn_measured_fraction_theta_max 1.000
_diffrn_measurement_device_type 'Bruker APEX-II CCD'
_diffrn_measurement_method '\f and \w scans'
_diffrn_radiation_type MoK\a
_diffrn_radiation_wavelength 0.71073
_diffrn_reflns_av_R_equivalents 0.0242
_diffrn_reflns_av_unetI/netI 0.0160
_diffrn_reflns_Laue_measured_fraction_full 0.999
_diffrn_reflns_Laue_measured_fraction_max 1.000
_diffrn_reflns_limit_h_max 23
_diffrn_reflns_limit_h_min -23
_diffrn_reflns_limit_k_max 13
_diffrn_reflns_limit_k_min -13
_diffrn_reflns_limit_l_max 26
_diffrn_reflns_limit_l_min -26
_diffrn_reflns_number 57514
_diffrn_reflns_point_group_measured_fraction_full 0.999
_diffrn_reflns_point_group_measured_fraction_max 0.999
_diffrn_reflns_theta_full 25.242
_diffrn_reflns_theta_max 31.522
_diffrn_reflns_theta_min 2.301
_diffrn_standards_number 0
_exptl_absorpt_coefficient_mu 0.676
_exptl_absorpt_correction_T_max 0.3919
_exptl_absorpt_correction_T_min 0.3510
_exptl_absorpt_correction_type multi-scan
_exptl_absorpt_process_details
'SADABS-2016/2 (Bruker,2016/2) was used for absorption correction. wR2(int) was 0.1141 before and 0.0472 after correction. The Ratio of minimum to maximum transmission is 0.8956. The \l/2 correction factor is Not present.'
_exptl_crystal_colour yellow
_exptl_crystal_colour_primary yellow
_exptl_crystal_density_diffrn 1.524
_exptl_crystal_description trapezoid
_exptl_crystal_F_000 1264
_exptl_crystal_size_max 0.305
_exptl_crystal_size_mid 0.139
_exptl_crystal_size_min 0.09
_refine_diff_density_max 0.370
_refine_diff_density_min -0.426
_refine_diff_density_rms 0.045
_refine_ls_abs_structure_details
;
 Flack x determined using 4203 quotients [(I+)-(I-)]/[(I+)+(I-)]
 (Parsons, Flack and Wagner, Acta Cryst. B69 (2013) 249-259).
;
_refine_ls_abs_structure_Flack -0.032(5)
_refine_ls_extinction_method none
_refine_ls_goodness_of_fit_ref 1.034
_refine_ls_hydrogen_treatment constr
_refine_ls_matrix_type full
_refine_ls_number_parameters 354
_refine_ls_number_reflns 8977
_refine_ls_number_restraints 1
_refine_ls_restrained_S_all 1.034
_refine_ls_R_factor_all 0.0160
_refine_ls_R_factor_gt 0.0155
_refine_ls_shift/su_max 0.002
_refine_ls_shift/su_mean 0.000
_refine_ls_structure_factor_coef Fsqd
_refine_ls_weighting_details 'w=1/[\s^2^(Fo^2^)+(0.0216P)^2^+0.7093P] where P=(Fo^2^+2Fc^2^)/3'
_refine_ls_weighting_scheme calc
_refine_ls_wR_factor_gt 0.0408
_refine_ls_wR_factor_ref 0.0412
_reflns_Friedel_coverage 0.944
_reflns_Friedel_fraction_full 0.999
_reflns_Friedel_fraction_max 0.999
_reflns_number_gt 8842
_reflns_number_total 8977
_reflns_threshold_expression 'I > 2\s(I)'
_cod_data_source_file cs9b04592_si_012.cif
_cod_data_source_block pna21
_cod_database_code 4517173
_shelx_shelxl_version_number 2018/3
_shelx_space_group_comment
;
The symmetry employed for this shelxl refinement is uniquely defined
by the following loop, which should always be used as a source of
symmetry information in preference to the above space-group names.
They are only intended as comments.
;
_shelx_estimated_absorpt_t_max 0.942
_shelx_estimated_absorpt_t_min 0.820
_olex2_refinement_description
;
1. Fixed Uiso
 At 1.2 times of:
  All C(H) groups
 At 1.5 times of:
  All C(H,H,H) groups
2.a Aromatic/amide H refined with riding coordinates:
 C4(H4), C5(H5), C6(H6), C7(H7), C8(H8), C9(H9), C10(H10), C11(H11), C13(H13),
 C14(H14), C15(H15), C16(H16), C17(H17), C19(H19), C20(H20), C21(H21), C22(H22),
  C23(H23), C25(H25), C26(H26), C27(H27), C28(H28), C29(H29)
2.b Idealised Me refined as rotating group:
 C31(H31A,H31B,H31C), C33(H33A,H33B,H33C)
;
_olex2_diffrn_ambient_temperature_device 'Oxford Cryosystems Cryostream 800'
_olex2_exptl_crystal_mounting_method 'The crystal was mounted on a MITIGEN holder in NVH oil'
_olex2_submission_special_instructions 'No special instructions were received'

loop_
_space_group_symop_operation_xyz
'x, y, z'
'-x, -y, z+1/2'
'x+1/2, -y+1/2, z'
'-x+1/2, y+1/2, z+1/2'

loop_
_atom_site_label
_atom_site_type_symbol
_atom_site_fract_x
_atom_site_fract_y
_atom_site_fract_z
_atom_site_U_iso_or_equiv
_atom_site_adp_type
_atom_site_occupancy
_atom_site_site_symmetry_order
_atom_site_calc_flag
_atom_site_refinement_flags_posn
Ru1 Ru 0.37464(2) 0.31518(2) 0.42201(2) 0.00953(3) Uani 1 1 d .
P1 P 0.32891(2) 0.30964(4) 0.54165(2) 0.01019(7) Uani 1 1 d .
O1 O 0.43810(7) 0.26451(13) 0.31411(7) 0.0151(2) Uani 1 1 d .
O2 O 0.45578(7) 0.11613(12) 0.40862(6) 0.0146(2) Uani 1 1 d .
N1 N 0.47453(8) 0.43807(14) 0.45093(8) 0.0120(2) Uani 1 1 d .
N2 N 0.27583(9) 0.21089(14) 0.38076(8) 0.0128(2) Uani 1 1 d .
C1 C 0.33000(9) 0.50971(16) 0.39766(9) 0.0120(2) Uani 1 1 d .
C2 C 0.38972(10) 0.62072(17) 0.40185(9) 0.0125(3) Uani 1 1 d .
C3 C 0.46895(9) 0.57965(16) 0.43374(8) 0.0132(3) Uani 1 1 d .
C4 C 0.53429(11) 0.67206(18) 0.44912(11) 0.0191(3) Uani 1 1 d .
H4 H 0.530456 0.769909 0.435557 0.023 Uiso 1 1 calc R
C5 C 0.60449(11) 0.6213(2) 0.48404(11) 0.0217(3) Uani 1 1 d .
H5 H 0.649131 0.683639 0.494856 0.026 Uiso 1 1 calc R
C6 C 0.60886(11) 0.4773(2) 0.50319(10) 0.0192(3) Uani 1 1 d .
H6 H 0.656001 0.439926 0.528131 0.023 Uiso 1 1 calc R
C7 C 0.54312(10) 0.38985(18) 0.48511(9) 0.0150(3) Uani 1 1 d .
H7 H 0.546544 0.291341 0.497376 0.018 Uiso 1 1 calc R
C8 C 0.37304(10) 0.75971(18) 0.37666(11) 0.0167(3) Uani 1 1 d .
H8 H 0.414369 0.831232 0.379964 0.020 Uiso 1 1 calc R
C9 C 0.29657(12) 0.79272(18) 0.34705(10) 0.0193(3) Uani 1 1 d .
H9 H 0.285078 0.886807 0.330082 0.023 Uiso 1 1 calc R
C10 C 0.23649(12) 0.68698(18) 0.34228(10) 0.0184(3) Uani 1 1 d .
H10 H 0.183883 0.709145 0.321860 0.022 Uiso 1 1 calc R
C11 C 0.25295(10) 0.54929(18) 0.36716(9) 0.0153(3) Uani 1 1 d .
H11 H 0.210814 0.479243 0.363515 0.018 Uiso 1 1 calc R
C12 C 0.23514(9) 0.40476(16) 0.57075(9) 0.0125(3) Uani 1 1 d .
C13 C 0.22501(10) 0.46608(18) 0.64210(10) 0.0163(3) Uani 1 1 d .
H13 H 0.268360 0.460267 0.678023 0.020 Uiso 1 1 calc R
C14 C 0.15191(11) 0.53573(19) 0.66113(11) 0.0201(3) Uani 1 1 d .
H14 H 0.145972 0.578484 0.709478 0.024 Uiso 1 1 calc R
C15 C 0.08763(11) 0.54243(18) 0.60904(11) 0.0192(3) Uani 1 1 d .
H15 H 0.037987 0.590579 0.621670 0.023 Uiso 1 1 calc R
C16 C 0.09618(10) 0.47875(17) 0.53873(11) 0.0177(3) Uani 1 1 d .
H16 H 0.052035 0.481553 0.503512 0.021 Uiso 1 1 calc R
C17 C 0.16961(10) 0.41078(17) 0.51996(9) 0.0146(3) Uani 1 1 d .
H17 H 0.175183 0.367709 0.471662 0.018 Uiso 1 1 calc R
C18 C 0.40503(9) 0.37030(16) 0.61068(9) 0.0121(2) Uani 1 1 d .
C19 C 0.45208(11) 0.27439(19) 0.65285(10) 0.0178(3) Uani 1 1 d .
H19 H 0.441529 0.174930 0.649133 0.021 Uiso 1 1 calc R
C20 C 0.51450(12) 0.32349(19) 0.70043(11) 0.0218(4) Uani 1 1 d .
H20 H 0.546363 0.257188 0.728616 0.026 Uiso 1 1 calc R
C21 C 0.53029(11) 0.4678(2) 0.70682(10) 0.0190(3) Uani 1 1 d .
H21 H 0.572103 0.500912 0.740037 0.023 Uiso 1 1 calc R
C22 C 0.48453(11) 0.56453(19) 0.66428(10) 0.0171(3) Uani 1 1 d .
H22 H 0.495699 0.663796 0.667933 0.020 Uiso 1 1 calc R
C23 C 0.42257(10) 0.51620(17) 0.61650(9) 0.0140(3) Uani 1 1 d .
H23 H 0.391818 0.582804 0.587485 0.017 Uiso 1 1 calc R
C24 C 0.30694(9) 0.12855(16) 0.57628(9) 0.0121(3) Uani 1 1 d .
C25 C 0.33123(10) 0.01102(17) 0.53329(9) 0.0157(3) Uani 1 1 d .
H25 H 0.357628 0.025134 0.485984 0.019 Uiso 1 1 calc R
C26 C 0.31688(12) -0.12713(18) 0.55958(10) 0.0200(3) Uani 1 1 d .
H26 H 0.333090 -0.206775 0.529888 0.024 Uiso 1 1 calc R
C27 C 0.27914(12) -0.14853(19) 0.62872(10) 0.0203(3) Uani 1 1 d .
H27 H 0.269953 -0.242725 0.646666 0.024 Uiso 1 1 calc R
C28 C 0.25465(12) -0.03214(19) 0.67193(10) 0.0189(3) Uani 1 1 d .
H28 H 0.228690 -0.046836 0.719395 0.023 Uiso 1 1 calc R
C29 C 0.26812(11) 0.10576(18) 0.64572(10) 0.0165(3) Uani 1 1 d .
H29 H 0.250841 0.185004 0.675201 0.020 Uiso 1 1 calc R
C30 C 0.47043(10) 0.15268(17) 0.34125(9) 0.0135(3) Uani 1 1 d .
C31 C 0.52648(11) 0.06208(19) 0.29321(10) 0.0199(3) Uani 1 1 d .
H31A H 0.556133 0.123024 0.257374 0.030 Uiso 1 1 calc GR
H31B H 0.493598 -0.008151 0.265400 0.030 Uiso 1 1 calc GR
H31C H 0.566161 0.012448 0.325636 0.030 Uiso 1 1 calc GR
C32 C 0.21999(10) 0.15836(17) 0.35239(9) 0.0142(3) Uani 1 1 d .
C33 C 0.14863(11) 0.0958(2) 0.31456(10) 0.0189(3) Uani 1 1 d .
H33A H 0.151942 0.114983 0.260226 0.028 Uiso 1 1 calc GR
H33B H 0.098040 0.138049 0.334928 0.028 Uiso 1 1 calc GR
H33C H 0.148020 -0.007465 0.323124 0.028 Uiso 1 1 calc GR

loop_
_atom_site_aniso_label
_atom_site_aniso_U_11
_atom_site_aniso_U_22
_atom_site_aniso_U_33
_atom_site_aniso_U_23
_atom_site_aniso_U_13
_atom_site_aniso_U_12
Ru1 0.01050(5) 0.00902(4) 0.00908(5) -0.00017(5) -0.00036(4) -0.00031(3)
P1 0.01115(16) 0.00954(15) 0.00987(15) -0.00052(12) -0.00034(13) -0.00035(12)
O1 0.0176(5) 0.0147(5) 0.0130(5) 0.0010(4) 0.0020(4) 0.0001(4)
O2 0.0170(5) 0.0137(5) 0.0130(6) 0.0008(4) 0.0003(4) 0.0002(4)
N1 0.0118(5) 0.0135(6) 0.0108(5) -0.0003(4) 0.0006(4) -0.0010(4)
N2 0.0147(6) 0.0116(5) 0.0121(6) 0.0002(4) 0.0005(4) 0.0015(5)
C1 0.0138(6) 0.0116(6) 0.0106(5) 0.0002(5) 0.0007(5) 0.0000(5)
C2 0.0161(6) 0.0105(6) 0.0108(6) -0.0004(4) 0.0012(5) 0.0007(5)
C3 0.0150(6) 0.0128(6) 0.0117(8) -0.0010(5) 0.0014(5) -0.0020(5)
C4 0.0190(8) 0.0165(7) 0.0217(8) -0.0006(6) -0.0006(6) -0.0058(6)
C5 0.0161(7) 0.0244(8) 0.0246(8) -0.0023(7) -0.0025(6) -0.0070(7)
C6 0.0131(6) 0.0253(8) 0.0192(8) -0.0005(6) -0.0019(6) -0.0011(6)
C7 0.0130(6) 0.0173(7) 0.0148(7) 0.0002(5) -0.0001(5) 0.0006(5)
C8 0.0224(8) 0.0115(7) 0.0164(7) 0.0003(5) 0.0020(5) 0.0003(6)
C9 0.0252(8) 0.0141(7) 0.0186(8) 0.0025(6) 0.0015(6) 0.0044(6)
C10 0.0194(8) 0.0193(8) 0.0166(8) 0.0026(5) -0.0014(6) 0.0059(6)
C11 0.0164(7) 0.0148(7) 0.0147(7) 0.0021(5) -0.0016(5) 0.0015(5)
C12 0.0130(6) 0.0107(6) 0.0137(6) -0.0009(5) 0.0019(5) -0.0008(5)
C13 0.0154(7) 0.0176(7) 0.0157(7) -0.0053(6) 0.0014(6) -0.0020(6)
C14 0.0182(7) 0.0201(8) 0.0221(8) -0.0087(6) 0.0049(6) -0.0011(6)
C15 0.0159(7) 0.0145(7) 0.0271(9) -0.0030(6) 0.0052(6) 0.0010(6)
C16 0.0157(7) 0.0152(7) 0.0222(8) 0.0020(6) -0.0009(6) 0.0030(6)
C17 0.0153(7) 0.0131(6) 0.0154(7) 0.0000(5) 0.0001(5) 0.0008(5)
C18 0.0131(6) 0.0123(6) 0.0110(6) -0.0016(5) -0.0004(5) -0.0010(5)
C19 0.0206(7) 0.0143(7) 0.0185(7) 0.0009(6) -0.0074(6) -0.0018(6)
C20 0.0230(8) 0.0214(8) 0.0210(9) 0.0031(6) -0.0106(7) -0.0016(6)
C21 0.0176(7) 0.0230(8) 0.0166(7) -0.0044(6) -0.0034(6) -0.0046(6)
C22 0.0177(7) 0.0167(7) 0.0167(7) -0.0050(6) 0.0025(6) -0.0041(6)
C23 0.0157(7) 0.0129(6) 0.0132(6) -0.0010(5) 0.0012(5) -0.0005(5)
C24 0.0134(6) 0.0110(6) 0.0119(6) 0.0003(5) -0.0010(5) -0.0018(5)
C25 0.0198(7) 0.0126(6) 0.0147(7) 0.0007(5) 0.0025(6) -0.0003(5)
C26 0.0294(8) 0.0112(7) 0.0193(8) 0.0012(6) 0.0037(6) 0.0012(6)
C27 0.0280(9) 0.0132(7) 0.0197(8) 0.0044(6) 0.0011(6) -0.0029(6)
C28 0.0244(8) 0.0178(7) 0.0145(7) 0.0025(6) 0.0036(6) -0.0029(6)
C29 0.0209(7) 0.0152(7) 0.0134(7) -0.0002(5) 0.0023(6) -0.0023(6)
C30 0.0126(6) 0.0136(6) 0.0144(7) -0.0026(5) 0.0001(5) -0.0028(5)
C31 0.0192(7) 0.0208(8) 0.0196(8) -0.0046(6) 0.0042(6) 0.0029(6)
C32 0.0156(7) 0.0137(6) 0.0132(6) -0.0015(5) 0.0006(5) 0.0014(5)
C33 0.0138(7) 0.0234(8) 0.0196(8) -0.0067(6) -0.0030(6) -0.0005(6)

loop_
_atom_type_symbol
_atom_type_description
_atom_type_scat_dispersion_real
_atom_type_scat_dispersion_imag
_atom_type_scat_source
C C 0.0033 0.0016 'International Tables Vol C Tables 4.2.6.8 and 6.1.1.4'
H H 0.0000 0.0000 'International Tables Vol C Tables 4.2.6.8 and 6.1.1.4'
N N 0.0061 0.0033 'International Tables Vol C Tables 4.2.6.8 and 6.1.1.4'
O O 0.0106 0.0060 'International Tables Vol C Tables 4.2.6.8 and 6.1.1.4'
P P 0.1023 0.0942 'International Tables Vol C Tables 4.2.6.8 and 6.1.1.4'
Ru Ru -1.2594 0.8363 'International Tables Vol C Tables 4.2.6.8 and 6.1.1.4'

loop_
_geom_angle_atom_site_label_1
_geom_angle_atom_site_label_2
_geom_angle_atom_site_label_3
_geom_angle
P1 Ru1 O2 105.56(3)
O1 Ru1 P1 163.66(3)
O1 Ru1 O2 58.10(4)
N1 Ru1 P1 92.21(4)
N1 Ru1 O1 88.19(5)
N1 Ru1 O2 91.65(5)
N2 Ru1 P1 93.88(4)
N2 Ru1 O1 87.33(5)
N2 Ru1 O2 91.42(5)
N2 Ru1 N1 172.18(6)
C1 Ru1 P1 95.99(4)
C1 Ru1 O1 100.17(5)
C1 Ru1 O2 157.26(5)
C1 Ru1 N1 80.16(6)
C1 Ru1 N2 94.33(6)
C12 P1 Ru1 121.81(5)
C12 P1 C24 101.16(7)
C18 P1 Ru1 113.59(5)
C18 P1 C12 102.78(7)
C18 P1 C24 101.24(7)
C24 P1 Ru1 113.57(5)
C30 O1 Ru1 92.44(9)
C30 O2 Ru1 89.14(10)
C3 N1 Ru1 115.95(10)
C7 N1 Ru1 125.24(11)
C7 N1 C3 118.82(13)
C32 N2 Ru1 174.61(14)
C2 C1 Ru1 113.99(11)
C11 C1 Ru1 129.80(12)
C11 C1 C2 115.52(14)
C1 C2 C3 115.34(13)
C8 C2 C1 122.04(14)
C8 C2 C3 122.62(15)
N1 C3 C2 113.71(13)
N1 C3 C4 120.63(15)
C4 C3 C2 125.62(15)
C3 C4 H4 120.0
C5 C4 C3 120.03(16)
C5 C4 H4 120.0
C4 C5 H5 120.5
C4 C5 C6 118.98(16)
C6 C5 H5 120.5
C5 C6 H6 120.7
C7 C6 C5 118.58(16)
C7 C6 H6 120.7
N1 C7 C6 122.93(16)
N1 C7 H7 118.5
C6 C7 H7 118.5
C2 C8 H8 119.9
C9 C8 C2 120.10(15)
C9 C8 H8 119.9
C8 C9 H9 120.3
C8 C9 C10 119.48(16)
C10 C9 H9 120.3
C9 C10 H10 119.8
C11 C10 C9 120.47(16)
C11 C10 H10 119.8
C1 C11 H11 118.8
C10 C11 C1 122.38(16)
C10 C11 H11 118.8
C13 C12 P1 123.40(12)
C17 C12 P1 118.07(12)
C17 C12 C13 118.48(14)
C12 C13 H13 119.6
C14 C13 C12 120.72(16)
C14 C13 H13 119.6
C13 C14 H14 120.1
C15 C14 C13 119.83(16)
C15 C14 H14 120.1
C14 C15 H15 120.0
C16 C15 C14 119.97(16)
C16 C15 H15 120.0
C15 C16 H16 120.1
C15 C16 C17 119.78(16)
C17 C16 H16 120.1
C12 C17 H17 119.4
C16 C17 C12 121.19(15)
C16 C17 H17 119.4
C19 C18 P1 121.80(12)
C19 C18 C23 118.57(14)
C23 C18 P1 119.34(12)
C18 C19 H19 119.7
C20 C19 C18 120.50(15)
C20 C19 H19 119.7
C19 C20 H20 119.8
C21 C20 C19 120.46(16)
C21 C20 H20 119.8
C20 C21 H21 120.2
C20 C21 C22 119.60(18)
C22 C21 H21 120.2
C21 C22 H22 119.9
C23 C22 C21 120.18(17)
C23 C22 H22 119.9
C18 C23 H23 119.7
C22 C23 C18 120.66(15)
C22 C23 H23 119.7
C25 C24 P1 119.44(12)
C25 C24 C29 119.11(14)
C29 C24 P1 121.43(12)
C24 C25 H25 119.9
C26 C25 C24 120.21(15)
C26 C25 H25 119.9
C25 C26 H26 119.9
C27 C26 C25 120.23(16)
C27 C26 H26 119.9
C26 C27 H27 120.0
C26 C27 C28 119.99(16)
C28 C27 H27 120.0
C27 C28 H28 120.0
C27 C28 C29 120.04(16)
C29 C28 H28 120.0
C24 C29 H29 119.8
C28 C29 C24 120.42(15)
C28 C29 H29 119.8
O1 C30 C31 120.13(15)
O2 C30 O1 120.31(15)
O2 C30 C31 119.57(15)
C30 C31 H31A 109.5
C30 C31 H31B 109.5
C30 C31 H31C 109.5
H31A C31 H31B 109.5
H31A C31 H31C 109.5
H31B C31 H31C 109.5
N2 C32 C33 177.99(19)
C32 C33 H33A 109.5
C32 C33 H33B 109.5
C32 C33 H33C 109.5
H33A C33 H33B 109.5
H33A C33 H33C 109.5
H33B C33 H33C 109.5

loop_
_geom_bond_atom_site_label_1
_geom_bond_atom_site_label_2
_geom_bond_distance
Ru1 P1 2.2451(5)
Ru1 O1 2.2216(12)
Ru1 O2 2.2956(11)
Ru1 N1 2.0531(13)
Ru1 N2 2.0148(14)
Ru1 C1 2.0085(15)
P1 C12 1.8372(16)
P1 C18 1.8283(16)
P1 C24 1.8394(16)
O1 C30 1.267(2)
O2 C30 1.2635(19)
N1 C3 1.3643(19)
N1 C7 1.345(2)
N2 C32 1.147(2)
C1 C2 1.424(2)
C1 C11 1.412(2)
C2 C3 1.456(2)
C2 C8 1.403(2)
C3 C4 1.396(2)
C4 H4 0.9500
C4 C5 1.380(3)
C5 H5 0.9500
C5 C6 1.394(3)
C6 H6 0.9500
C6 C7 1.383(2)
C7 H7 0.9500
C8 H8 0.9500
C8 C9 1.382(3)
C9 H9 0.9500
C9 C10 1.393(3)
C10 H10 0.9500
C10 C11 1.389(2)
C11 H11 0.9500
C12 C13 1.397(2)
C12 C17 1.394(2)
C13 H13 0.9500
C13 C14 1.395(2)
C14 H14 0.9500
C14 C15 1.394(3)
C15 H15 0.9500
C15 C16 1.388(3)
C16 H16 0.9500
C16 C17 1.391(2)
C17 H17 0.9500
C18 C19 1.396(2)
C18 C23 1.400(2)
C19 H19 0.9500
C19 C20 1.395(2)
C20 H20 0.9500
C20 C21 1.381(2)
C21 H21 0.9500
C21 C22 1.393(3)
C22 H22 0.9500
C22 C23 1.390(2)
C23 H23 0.9500
C24 C25 1.396(2)
C24 C29 1.398(2)
C25 H25 0.9500
C25 C26 1.395(2)
C26 H26 0.9500
C26 C27 1.383(3)
C27 H27 0.9500
C27 C28 1.390(3)
C28 H28 0.9500
C28 C29 1.390(2)
C29 H29 0.9500
C30 C31 1.507(2)
C31 H31A 0.9800
C31 H31B 0.9800
C31 H31C 0.9800
C32 C33 1.460(2)
C33 H33A 0.9800
C33 H33B 0.9800
C33 H33C 0.9800
